data_7105605
loop_
_publ_author_name
'Bryant, David E.'
'Marriott, Katie E. R.'
'Macgregor, Stuart A.'
'Kilner, Colin'
'Pasek, Matthew A.'
'Kee, Terence P.'

_publ_section_title
;
 On the prebiotic potential of reduced oxidation state phosphorus: the
 H-phosphinate-pyruvate system.
;
_journal_issue 21
_journal_name_full 'Chemical communications (Cambridge, England)'
_journal_page_first 3726
_journal_page_last 3728
_journal_paper_doi 10.1039/c002689a
_journal_volume 46
_journal_year 2010
_chemical_formula_moiety 'C6 H16 N, C6 H8 O7 P'
_chemical_formula_sum 'C12 H24 N O7 P'
_chemical_formula_weight 325.29
_chemical_name_systematic
;
?
;
_space_group_IT_number 2
_symmetry_cell_setting triclinic
_symmetry_space_group_name_Hall '-P 1'
_symmetry_space_group_name_H-M 'P -1'
_atom_sites_solution_hydrogens geom
_atom_sites_solution_primary direct
_atom_sites_solution_secondary difmap
_audit_creation_method SHELXL-97
_cell_angle_alpha 81.041(6)
_cell_angle_beta 86.642(6)
_cell_angle_gamma 87.114(6)
_cell_formula_units_Z 2
_cell_length_a 6.8028(8)
_cell_length_b 10.2088(13)
_cell_length_c 12.2089(16)
_cell_measurement_reflns_used 9905
_cell_measurement_temperature 150(2)
_cell_measurement_theta_max 27.56
_cell_measurement_theta_min 2.43
_cell_volume 835.38(18)
_computing_cell_refinement
;
APEX 2 software, Bruker Nonius 2004
;
_computing_data_collection
;
APEX 2 software, Bruker Nonius 2004
;
_computing_data_reduction
;
SAINT - Bruker Integration program embedded in
APEX 2 software, Bruker Nonius 2004
;
_computing_molecular_graphics 'ORTEP-III Version 1.08 (Farrugia, 2005)'
_computing_publication_material
;
enCIFer: A program for viewing, editing and visualising CIFs.
F. H. Allen, O. Johnson, G. P. Shields, B. R. Smith, M. Towler,
J. Applied Cryst., 37, 331-334, 2004
;
_computing_structure_refinement
;
SHELXL-97 (Sheldrick, G. M. Acta Cryst. (2008). A64, 112)
XSeed (L.J.Barbour, J.Supramol. Chem., 2003, 1, 189.)
;
_computing_structure_solution
;
SHELXS-97 (Sheldrick, G. M. Acta Cryst. (2008). A64, 112)
XSeed (L.J.Barbour, J.Supramol. Chem., 2003, 1, 189.)
;
_diffrn_ambient_temperature 150(2)
_diffrn_detector_area_resol_mean
;
120 microns
;
_diffrn_measured_fraction_theta_full 0.988
_diffrn_measured_fraction_theta_max 0.988
_diffrn_measurement_device_type
;
Mach3 kappa-type 4-circle goniostat.
;
_diffrn_measurement_method 'rotation images'
_diffrn_radiation_detector 'ApexII camera'
_diffrn_radiation_monochromator
;
graphite model mounted in "parallel" mode
;
_diffrn_radiation_source
;
Bruker Nonius FR591 rotating anode generator
;
_diffrn_radiation_type MoK\a
_diffrn_radiation_wavelength 0.71073
_diffrn_reflns_av_R_equivalents 0.0405
_diffrn_reflns_av_sigmaI/netI 0.0243
_diffrn_reflns_limit_h_max 8
_diffrn_reflns_limit_h_min -8
_diffrn_reflns_limit_k_max 13
_diffrn_reflns_limit_k_min -13
_diffrn_reflns_limit_l_max 15
_diffrn_reflns_limit_l_min -15
_diffrn_reflns_number 37192
_diffrn_reflns_theta_full 27.90
_diffrn_reflns_theta_max 27.90
_diffrn_reflns_theta_min 1.69
_diffrn_standards_decay_% 0
_diffrn_standards_interval_count 0
_diffrn_standards_interval_time 0
_diffrn_standards_number 0
_exptl_absorpt_coefficient_mu 0.194
_exptl_absorpt_correction_T_max 0.9866
_exptl_absorpt_correction_T_min 0.8970
_exptl_absorpt_correction_type multi-scan
_exptl_absorpt_process_details
;
See Sheldrick, G. M. (2002). SADABS.
University of Gottingen, Germany.
;
_exptl_crystal_colour colourless
_exptl_crystal_density_diffrn 1.293
_exptl_crystal_density_method 'not measured'
_exptl_crystal_description needle
_exptl_crystal_F_000 348
_exptl_crystal_size_max 0.42
_exptl_crystal_size_mid 0.13
_exptl_crystal_size_min 0.07
_refine_diff_density_max 0.531
_refine_diff_density_min -0.297
_refine_diff_density_rms 0.060
_refine_ls_extinction_method none
_refine_ls_goodness_of_fit_ref 1.052
_refine_ls_hydrogen_treatment constr
_refine_ls_matrix_type full
_refine_ls_number_parameters 197
_refine_ls_number_reflns 3940
_refine_ls_number_restraints 0
_refine_ls_restrained_S_all 1.052
_refine_ls_R_factor_all 0.0532
_refine_ls_R_factor_gt 0.0405
_refine_ls_shift/su_max 0.000
_refine_ls_shift/su_mean 0.000
_refine_ls_structure_factor_coef Fsqd
_refine_ls_weighting_details 'calc w=1/[\s^2^(Fo^2^)+(0.0657P)^2^+0.2979P] where P=(Fo^2^+2Fc^2^)/3'
_refine_ls_weighting_scheme calc
_refine_ls_wR_factor_gt 0.1066
_refine_ls_wR_factor_ref 0.1169
_reflns_number_gt 3221
_reflns_number_total 3940
_reflns_threshold_expression >2sigma(I)
_cod_data_source_file c002689a.txt
_cod_data_source_block km42a
_cod_original_sg_symbol_H-M P-1
_cod_database_code 7105605

loop_
_symmetry_equiv_pos_as_xyz
'x, y, z'
'-x, -y, -z'

loop_
_atom_site_label
_atom_site_type_symbol
_atom_site_fract_x
_atom_site_fract_y
_atom_site_fract_z
_atom_site_U_iso_or_equiv
_atom_site_adp_type
_atom_site_occupancy
_atom_site_symmetry_multiplicity
_atom_site_calc_flag
_atom_site_refinement_flags
_atom_site_disorder_assembly
_atom_site_disorder_group
P1 P 0.07549(5) 0.23177(4) 0.73168(3) 0.01924(12) Uani 1 1 d . . .
O1 O 0.20217(17) 0.11602(11) 0.78563(10) 0.0278(3) Uani 1 1 d . . .
N1 N 0.4256(2) 0.89549(13) 0.75487(12) 0.0283(3) Uani 1 1 d . . .
H1 H 0.3615 0.9780 0.7558 0.034 Uiso 1 1 calc R . .
O2 O -0.10101(15) 0.20363(11) 0.66976(10) 0.0273(3) Uani 1 1 d . . .
C2 C 0.0050(2) 0.35400(15) 0.82850(13) 0.0224(3) Uani 1 1 d . . .
C3 C 0.0328(2) 0.49119(15) 0.75459(13) 0.0222(3) Uani 1 1 d . . .
O4 O 0.15277(16) 0.48788(10) 0.65966(10) 0.0241(3) Uani 1 1 d . . .
C5 C 0.2278(2) 0.35631(15) 0.63520(13) 0.0205(3) Uani 1 1 d . . .
O21 O -0.19276(17) 0.34276(13) 0.87635(10) 0.0314(3) Uani 1 1 d . . .
H21 H -0.2731 0.3601 0.8259 0.038 Uiso 1 1 calc R . .
C21 C 0.1442(3) 0.33989(18) 0.92524(15) 0.0312(4) Uani 1 1 d . . .
H21A H 0.1134 0.4116 0.9692 0.047 Uiso 1 1 calc R . .
H21B H 0.2811 0.3451 0.8955 0.047 Uiso 1 1 calc R . .
H21C H 0.1267 0.2540 0.9725 0.047 Uiso 1 1 calc R . .
O31 O -0.04229(19) 0.59667(12) 0.77393(11) 0.0331(3) Uani 1 1 d . . .
C51 C 0.1991(3) 0.35197(18) 0.51075(14) 0.0293(4) Uani 1 1 d . . .
H51A H 0.0591 0.3672 0.4959 0.044 Uiso 1 1 calc R . .
H51B H 0.2446 0.2648 0.4928 0.044 Uiso 1 1 calc R . .
H51C H 0.2754 0.4211 0.4649 0.044 Uiso 1 1 calc R . .
C52 C 0.4463(2) 0.34018(15) 0.66287(13) 0.0220(3) Uani 1 1 d . . .
O53 O 0.54174(16) 0.24124(12) 0.62010(11) 0.0317(3) Uani 1 1 d . . .
H53 H 0.6582 0.2337 0.6404 0.038 Uiso 1 1 calc R . .
O54 O 0.52143(18) 0.41168(13) 0.71989(12) 0.0361(3) Uani 1 1 d . . .
C61 C 0.6428(3) 0.91468(18) 0.76688(18) 0.0385(5) Uani 1 1 d . . .
H61A H 0.6949 0.9732 0.7003 0.046 Uiso 1 1 calc R . .
H61B H 0.7154 0.8277 0.7707 0.046 Uiso 1 1 calc R . .
C62 C 0.6804(3) 0.9757(2) 0.8707(2) 0.0465(5) Uani 1 1 d . . .
H62A H 0.6036 1.0597 0.8693 0.070 Uiso 1 1 calc R . .
H62B H 0.8210 0.9920 0.8717 0.070 Uiso 1 1 calc R . .
H62C H 0.6407 0.9143 0.9373 0.070 Uiso 1 1 calc R . .
C63 C 0.3922(3) 0.8559(2) 0.64190(16) 0.0407(5) Uani 1 1 d . . .
H63A H 0.4758 0.9094 0.5844 0.049 Uiso 1 1 calc R . .
H63B H 0.4343 0.7614 0.6432 0.049 Uiso 1 1 calc R . .
C64 C 0.1778(3) 0.8753(2) 0.61017(18) 0.0451(5) Uani 1 1 d . . .
H64A H 0.0971 0.8121 0.6598 0.068 Uiso 1 1 calc R . .
H64B H 0.1684 0.8602 0.5334 0.068 Uiso 1 1 calc R . .
H64C H 0.1303 0.9661 0.6170 0.068 Uiso 1 1 calc R . .
C65 C 0.3323(2) 0.80097(16) 0.85205(14) 0.0269(3) Uani 1 1 d . . .
H65A H 0.3354 0.8413 0.9206 0.032 Uiso 1 1 calc R . .
H65B H 0.1924 0.7915 0.8377 0.032 Uiso 1 1 calc R . .
C66 C 0.4343(3) 0.66256(17) 0.87180(16) 0.0330(4) Uani 1 1 d . . .
H66A H 0.4279 0.6203 0.8054 0.050 Uiso 1 1 calc R . .
H66B H 0.3678 0.6084 0.9352 0.050 Uiso 1 1 calc R . .
H66C H 0.5725 0.6706 0.8874 0.050 Uiso 1 1 calc R . .

loop_
_atom_site_aniso_label
_atom_site_aniso_U_11
_atom_site_aniso_U_22
_atom_site_aniso_U_33
_atom_site_aniso_U_23
_atom_site_aniso_U_13
_atom_site_aniso_U_12
P1 0.0151(2) 0.0182(2) 0.0248(2) -0.00537(15) -0.00146(14) 0.00295(13)
O1 0.0267(6) 0.0215(6) 0.0340(7) -0.0033(5) -0.0019(5) 0.0074(4)
N1 0.0277(7) 0.0216(7) 0.0327(8) -0.0009(6) 0.0062(6) 0.0071(5)
O2 0.0153(5) 0.0320(6) 0.0374(7) -0.0138(5) -0.0024(5) 0.0000(4)
C2 0.0217(8) 0.0216(7) 0.0240(8) -0.0051(6) -0.0009(6) 0.0040(6)
C3 0.0185(7) 0.0233(7) 0.0260(8) -0.0070(6) -0.0062(6) 0.0041(6)
O4 0.0218(6) 0.0193(5) 0.0302(6) -0.0027(4) -0.0008(4) 0.0047(4)
C5 0.0179(7) 0.0200(7) 0.0241(8) -0.0062(6) -0.0015(6) 0.0040(5)
O21 0.0236(6) 0.0387(7) 0.0312(7) -0.0070(5) 0.0049(5) 0.0043(5)
C21 0.0361(10) 0.0326(9) 0.0261(9) -0.0084(7) -0.0094(7) 0.0091(7)
O31 0.0368(7) 0.0237(6) 0.0395(7) -0.0104(5) -0.0026(5) 0.0094(5)
C51 0.0253(8) 0.0383(9) 0.0241(9) -0.0054(7) -0.0025(6) 0.0034(7)
C52 0.0180(7) 0.0219(7) 0.0262(8) -0.0049(6) 0.0002(6) 0.0006(6)
O53 0.0158(6) 0.0380(7) 0.0459(8) -0.0222(6) -0.0048(5) 0.0061(5)
O54 0.0225(6) 0.0356(7) 0.0562(9) -0.0242(6) -0.0104(5) 0.0048(5)
C61 0.0273(9) 0.0256(9) 0.0569(13) 0.0057(8) 0.0093(8) 0.0038(7)
C62 0.0364(11) 0.0393(11) 0.0599(14) 0.0082(10) -0.0101(9) -0.0043(8)
C63 0.0514(12) 0.0398(10) 0.0278(10) -0.0046(8) 0.0102(8) 0.0119(9)
C64 0.0537(13) 0.0454(12) 0.0404(12) -0.0197(9) -0.0020(9) -0.0035(9)
C65 0.0274(8) 0.0247(8) 0.0279(8) -0.0049(6) 0.0052(6) 0.0005(6)
C66 0.0391(10) 0.0220(8) 0.0370(10) -0.0028(7) 0.0007(8) 0.0006(7)

loop_
_atom_type_symbol
_atom_type_description
_atom_type_scat_dispersion_real
_atom_type_scat_dispersion_imag
_atom_type_scat_source
C C 0.0033 0.0016 'International Tables Vol C Tables 4.2.6.8 and 6.1.1.4'
H H 0.0000 0.0000 'International Tables Vol C Tables 4.2.6.8 and 6.1.1.4'
N N 0.0061 0.0033 'International Tables Vol C Tables 4.2.6.8 and 6.1.1.4'
O O 0.0106 0.0060 'International Tables Vol C Tables 4.2.6.8 and 6.1.1.4'
P P 0.1023 0.0942 'International Tables Vol C Tables 4.2.6.8 and 6.1.1.4'

loop_
_geom_angle_atom_site_label_1
_geom_angle_atom_site_label_2
_geom_angle_atom_site_label_3
_geom_angle
_geom_angle_site_symmetry_1
_geom_angle_site_symmetry_3
_geom_angle_publ_flag
O1 P1 O2 118.84(7) . . ?
O1 P1 C2 112.24(7) . . ?
O2 P1 C2 110.70(7) . . ?
O1 P1 C5 111.72(7) . . ?
O2 P1 C5 107.60(7) . . ?
C2 P1 C5 92.55(7) . . ?
C61 N1 C63 110.73(15) . . ?
C61 N1 C65 113.21(14) . . ?
C63 N1 C65 112.81(14) . . ?
C61 N1 H1 106.5 . . ?
C63 N1 H1 106.5 . . ?
C65 N1 H1 106.5 . . ?
O21 C2 C21 107.28(13) . . ?
O21 C2 C3 111.42(12) . . ?
C21 C2 C3 109.01(13) . . ?
O21 C2 P1 113.93(11) . . ?
C21 C2 P1 111.51(11) . . ?
C3 C2 P1 103.65(10) . . ?
O31 C3 O4 119.58(14) . . ?
O31 C3 C2 125.51(15) . . ?
O4 C3 C2 114.91(12) . . ?
C3 O4 C5 117.58(12) . . ?
O4 C5 C52 107.78(12) . . ?
O4 C5 C51 107.84(12) . . ?
C52 C5 C51 112.11(13) . . ?
O4 C5 P1 105.06(9) . . ?
C52 C5 P1 110.75(10) . . ?
C51 C5 P1 112.88(11) . . ?
C2 O21 H21 109.5 . . ?
C2 C21 H21A 109.5 . . ?
C2 C21 H21B 109.5 . . ?
H21A C21 H21B 109.5 . . ?
C2 C21 H21C 109.5 . . ?
H21A C21 H21C 109.5 . . ?
H21B C21 H21C 109.5 . . ?
C5 C51 H51A 109.5 . . ?
C5 C51 H51B 109.5 . . ?
H51A C51 H51B 109.5 . . ?
C5 C51 H51C 109.5 . . ?
H51A C51 H51C 109.5 . . ?
H51B C51 H51C 109.5 . . ?
O54 C52 O53 124.53(15) . . ?
O54 C52 C5 122.44(14) . . ?
O53 C52 C5 113.03(13) . . ?
C52 O53 H53 109.5 . . ?
N1 C61 C62 112.69(16) . . ?
N1 C61 H61A 109.1 . . ?
C62 C61 H61A 109.1 . . ?
N1 C61 H61B 109.1 . . ?
C62 C61 H61B 109.1 . . ?
H61A C61 H61B 107.8 . . ?
C61 C62 H62A 109.5 . . ?
C61 C62 H62B 109.5 . . ?
H62A C62 H62B 109.5 . . ?
C61 C62 H62C 109.5 . . ?
H62A C62 H62C 109.5 . . ?
H62B C62 H62C 109.5 . . ?
C64 C63 N1 113.15(15) . . ?
C64 C63 H63A 108.9 . . ?
N1 C63 H63A 108.9 . . ?
C64 C63 H63B 108.9 . . ?
N1 C63 H63B 108.9 . . ?
H63A C63 H63B 107.8 . . ?
C63 C64 H64A 109.5 . . ?
C63 C64 H64B 109.5 . . ?
H64A C64 H64B 109.5 . . ?
C63 C64 H64C 109.5 . . ?
H64A C64 H64C 109.5 . . ?
H64B C64 H64C 109.5 . . ?
C66 C65 N1 114.13(13) . . ?
C66 C65 H65A 108.7 . . ?
N1 C65 H65A 108.7 . . ?
C66 C65 H65B 108.7 . . ?
N1 C65 H65B 108.7 . . ?
H65A C65 H65B 107.6 . . ?
C65 C66 H66A 109.5 . . ?
C65 C66 H66B 109.5 . . ?
H66A C66 H66B 109.5 . . ?
C65 C66 H66C 109.5 . . ?
H66A C66 H66C 109.5 . . ?
H66B C66 H66C 109.5 . . ?

loop_
_geom_bond_atom_site_label_1
_geom_bond_atom_site_label_2
_geom_bond_distance
_geom_bond_site_symmetry_2
_geom_bond_publ_flag
P1 O1 1.5148(11) . ?
P1 O2 1.5180(12) . ?
P1 C2 1.8754(16) . ?
P1 C5 1.8978(16) . ?
N1 C61 1.519(2) . ?
N1 C63 1.529(2) . ?
N1 C65 1.536(2) . ?
N1 H1 0.9300 . ?
C2 O21 1.4376(19) . ?
C2 C21 1.542(2) . ?
C2 C3 1.557(2) . ?
C3 O31 1.2189(19) . ?
C3 O4 1.3817(19) . ?
O4 C5 1.4806(17) . ?
C5 C52 1.538(2) . ?
C5 C51 1.551(2) . ?
O21 H21 0.8400 . ?
C21 H21A 0.9800 . ?
C21 H21B 0.9800 . ?
C21 H21C 0.9800 . ?
C51 H51A 0.9800 . ?
C51 H51B 0.9800 . ?
C51 H51C 0.9800 . ?
C52 O54 1.231(2) . ?
C52 O53 1.3315(19) . ?
O53 H53 0.8400 . ?
C61 C62 1.536(3) . ?
C61 H61A 0.9900 . ?
C61 H61B 0.9900 . ?
C62 H62A 0.9800 . ?
C62 H62B 0.9800 . ?
C62 H62C 0.9800 . ?
C63 C64 1.526(3) . ?
C63 H63A 0.9900 . ?
C63 H63B 0.9900 . ?
C64 H64A 0.9800 . ?
C64 H64B 0.9800 . ?
C64 H64C 0.9800 . ?
C65 C66 1.533(2) . ?
C65 H65A 0.9900 . ?
C65 H65B 0.9900 . ?
C66 H66A 0.9800 . ?
C66 H66B 0.9800 . ?
C66 H66C 0.9800 . ?

loop_
_geom_torsion_atom_site_label_1
_geom_torsion_atom_site_label_2
_geom_torsion_atom_site_label_3
_geom_torsion_atom_site_label_4
_geom_torsion
_geom_torsion_site_symmetry_1
_geom_torsion_site_symmetry_2
_geom_torsion_site_symmetry_3
_geom_torsion_site_symmetry_4
_geom_torsion_publ_flag
O1 P1 C2 O21 -101.62(12) . . . . ?
O2 P1 C2 O21 33.74(13) . . . . ?
C5 P1 C2 O21 143.64(11) . . . . ?
O1 P1 C2 C21 19.99(14) . . . . ?
O2 P1 C2 C21 155.35(12) . . . . ?
C5 P1 C2 C21 -94.75(12) . . . . ?
O1 P1 C2 C3 137.12(10) . . . . ?
O2 P1 C2 C3 -87.52(11) . . . . ?
C5 P1 C2 C3 22.39(10) . . . . ?
O21 C2 C3 O31 37.0(2) . . . . ?
C21 C2 C3 O31 -81.21(19) . . . . ?
P1 C2 C3 O31 159.93(14) . . . . ?
O21 C2 C3 O4 -142.54(13) . . . . ?
C21 C2 C3 O4 99.26(15) . . . . ?
P1 C2 C3 O4 -19.61(15) . . . . ?
O31 C3 O4 C5 -175.29(14) . . . . ?
C2 C3 O4 C5 4.27(18) . . . . ?
C3 O4 C5 C52 -104.87(14) . . . . ?
C3 O4 C5 C51 133.91(14) . . . . ?
C3 O4 C5 P1 13.28(15) . . . . ?
O1 P1 C5 O4 -136.04(9) . . . . ?
O2 P1 C5 O4 91.82(10) . . . . ?
C2 P1 C5 O4 -20.85(10) . . . . ?
O1 P1 C5 C52 -19.92(12) . . . . ?
O2 P1 C5 C52 -152.07(10) . . . . ?
C2 P1 C5 C52 95.26(11) . . . . ?
O1 P1 C5 C51 106.72(11) . . . . ?
O2 P1 C5 C51 -25.43(12) . . . . ?
C2 P1 C5 C51 -138.10(11) . . . . ?
O4 C5 C52 O54 15.8(2) . . . . ?
C51 C5 C52 O54 134.35(17) . . . . ?
P1 C5 C52 O54 -98.59(16) . . . . ?
O4 C5 C52 O53 -164.90(13) . . . . ?
C51 C5 C52 O53 -46.38(18) . . . . ?
P1 C5 C52 O53 80.68(15) . . . . ?
C63 N1 C61 C62 170.91(15) . . . . ?
C65 N1 C61 C62 -61.26(18) . . . . ?
C61 N1 C63 C64 -162.70(16) . . . . ?
C65 N1 C63 C64 69.25(19) . . . . ?
C61 N1 C65 C66 -57.03(19) . . . . ?
C63 N1 C65 C66 69.71(19) . . . . ?
